data_2216420
loop_
_publ_author_name
'Yun-Hua Zheng'
'Ming-Hua Yang'

_publ_section_title
;
 Redetermination of 1,2-bis(2-bromobenzylidene)hydrazine
;
_journal_coeditor_code DN2272
_journal_issue 12
_journal_name_full 'Acta Crystallographica Section E'
_journal_page_first o4732
_journal_page_last o4732
_journal_paper_doi 10.1107/S1600536807057911
_journal_volume 63
_journal_year 2007
_chemical_formula_iupac 'C14 H10 Br2 N2'
_chemical_formula_moiety 'C14 H10 Br2 N2'
_chemical_formula_sum 'C14 H10 Br2 N2'
_chemical_formula_weight 366.06
_chemical_name_systematic
;
1,2-bis(2-bromobenzylidene)hydrazine
;
_space_group_IT_number 14
_symmetry_cell_setting monoclinic
_symmetry_space_group_name_Hall '-P 2ybc'
_symmetry_space_group_name_H-M 'P 1 21/c 1'
_atom_sites_solution_hydrogens geom
_atom_sites_solution_primary direct
_atom_sites_solution_secondary difmap
_audit_creation_method SHELXL97
_cell_angle_alpha 90.00
_cell_angle_beta 91.058(2)
_cell_angle_gamma 90.00
_cell_formula_units_Z 2
_cell_length_a 6.8715(8)
_cell_length_b 4.0423(5)
_cell_length_c 23.602(3)
_cell_measurement_reflns_used 1131
_cell_measurement_temperature 298(2)
_cell_measurement_theta_max 25.09
_cell_measurement_theta_min 2.96
_cell_volume 655.47(14)
_computing_cell_refinement 'SAINT (Bruker, 2004)'
_computing_data_collection 'APEX2 (Bruker, 2004)'
_computing_data_reduction 'SAINT (Bruker, 2004)'
_computing_molecular_graphics
;
ORTEPIII (Burnett & Johnson, 1996) and ORTEP-3 for Windows (Farrugia,
1997)
;
_computing_publication_material 'SHELXL97 (Sheldrick, 1997)'
_computing_structure_refinement 'SHELXL97 (Sheldrick, 1997)'
_computing_structure_solution 'SHELXS97 (Sheldrick, 1997)'
_diffrn_ambient_temperature 298(2)
_diffrn_measured_fraction_theta_full 0.967
_diffrn_measured_fraction_theta_max 0.967
_diffrn_measurement_device_type 'Bruker APEXII area-detector'
_diffrn_measurement_method '\f and \w'
_diffrn_radiation_monochromator graphite
_diffrn_radiation_source 'fine-focus sealed tube'
_diffrn_radiation_type MoK\a
_diffrn_radiation_wavelength 0.71073
_diffrn_reflns_av_R_equivalents 0.1356
_diffrn_reflns_av_sigmaI/netI 0.0821
_diffrn_reflns_limit_h_max 7
_diffrn_reflns_limit_h_min -8
_diffrn_reflns_limit_k_max 4
_diffrn_reflns_limit_k_min -4
_diffrn_reflns_limit_l_max 28
_diffrn_reflns_limit_l_min -28
_diffrn_reflns_number 3700
_diffrn_reflns_theta_full 25.09
_diffrn_reflns_theta_max 25.09
_diffrn_reflns_theta_min 2.96
_diffrn_standards_interval_count 0
_diffrn_standards_interval_time 0
_diffrn_standards_number 0
_exptl_absorpt_coefficient_mu 6.165
_exptl_absorpt_correction_T_max 0.377
_exptl_absorpt_correction_T_min 0.218
_exptl_absorpt_correction_type multi-scan
_exptl_absorpt_process_details '(SADABS; Bruker, 2004)'
_exptl_crystal_colour colourless
_exptl_crystal_density_diffrn 1.855
_exptl_crystal_density_method 'not measured'
_exptl_crystal_description block
_exptl_crystal_F_000 356
_exptl_crystal_size_max 0.26
_exptl_crystal_size_mid 0.22
_exptl_crystal_size_min 0.16
_refine_diff_density_max 1.325
_refine_diff_density_min -0.817
_refine_ls_extinction_method none
_refine_ls_goodness_of_fit_ref 1.043
_refine_ls_hydrogen_treatment constr
_refine_ls_matrix_type full
_refine_ls_number_parameters 82
_refine_ls_number_reflns 1131
_refine_ls_number_restraints 0
_refine_ls_restrained_S_all 1.043
_refine_ls_R_factor_all 0.0545
_refine_ls_R_factor_gt 0.0506
_refine_ls_shift/su_max 0.001
_refine_ls_shift/su_mean 0.000
_refine_ls_structure_factor_coef Fsqd
_refine_ls_weighting_details 'calc w = 1/[\s^2^(Fo^2^)+(0.0848P)^2^] where P=(Fo^2^+2Fc^2^)/3'
_refine_ls_weighting_scheme calc
_refine_ls_wR_factor_gt 0.1284
_refine_ls_wR_factor_ref 0.1301
_reflns_number_gt 979
_reflns_number_total 1131
_reflns_threshold_expression I>2\s(I)
_cod_data_source_file dn2272.cif
_cod_data_source_block I
_cod_original_cell_volume 655.48(14)
_cod_original_sg_symbol_H-M 'P  21/c'
_cod_database_code 2216420
_cod_database_fobs_code 2216420

loop_
_symmetry_equiv_pos_as_xyz
'x, y, z'
'-x, y+1/2, -z+1/2'
'-x, -y, -z'
'x, -y-1/2, z-1/2'

loop_
_atom_site_type_symbol
_atom_site_label
_atom_site_fract_x
_atom_site_fract_y
_atom_site_fract_z
_atom_site_U_iso_or_equiv
_atom_site_adp_type
_atom_site_calc_flag
_atom_site_refinement_flags
_atom_site_occupancy
C C1 0.8273(7) 0.4656(10) 0.65065(17) 0.0358(9) Uani d . 1
C C2 0.9996(8) 0.3733(11) 0.67720(19) 0.0428(11) Uani d . 1
H H2 1.0185 0.4150 0.7157 0.051 Uiso calc R 1
C C3 1.1421(7) 0.2214(12) 0.6474(2) 0.0480(12) Uani d . 1
H H3 1.2571 0.1573 0.6657 0.058 Uiso calc R 1
C C4 1.1158(8) 0.1618(12) 0.5895(2) 0.0477(12) Uani d . 1
H H4 1.2120 0.0562 0.5690 0.057 Uiso calc R 1
C C5 0.9434(7) 0.2629(13) 0.56299(19) 0.0410(10) Uani d . 1
H H5 0.9275 0.2287 0.5242 0.049 Uiso calc R 1
C C6 0.7955(7) 0.4119(11) 0.59219(17) 0.0345(9) Uani d . 1
C C7 0.6189(6) 0.5142(11) 0.56233(17) 0.0407(10) Uani d . 1
H H7 0.5262 0.6384 0.5811 0.049 Uiso calc R 1
Br Br1 0.63312(7) 0.66624(12) 0.695542(17) 0.0464(3) Uani d . 1
N N1 0.5899(6) 0.4354(12) 0.51072(16) 0.0471(10) Uani d . 1

loop_
_atom_site_aniso_label
_atom_site_aniso_U_11
_atom_site_aniso_U_22
_atom_site_aniso_U_33
_atom_site_aniso_U_12
_atom_site_aniso_U_13
_atom_site_aniso_U_23
C1 0.041(2) 0.031(2) 0.0346(19) -0.0041(19) -0.0059(18) 0.0023(17)
C2 0.046(3) 0.044(2) 0.038(2) -0.004(2) -0.010(2) 0.0021(18)
C3 0.036(3) 0.052(3) 0.055(3) 0.005(2) -0.013(2) 0.003(2)
C4 0.038(3) 0.054(3) 0.052(3) 0.007(2) 0.002(2) 0.000(2)
C5 0.032(2) 0.052(2) 0.039(2) 0.003(2) -0.0008(19) -0.001(2)
C6 0.032(2) 0.037(2) 0.034(2) -0.0035(18) -0.0010(18) 0.0004(16)
C7 0.032(2) 0.050(3) 0.040(2) 0.009(2) -0.0043(18) 0.000(2)
Br1 0.0442(4) 0.0549(4) 0.0400(4) 0.00242(19) 0.0035(2) -0.00488(18)
N1 0.038(2) 0.067(2) 0.0362(19) 0.013(2) -0.0067(16) -0.0035(19)

loop_
_atom_type_symbol
_atom_type_description
_atom_type_scat_dispersion_real
_atom_type_scat_dispersion_imag
_atom_type_scat_source
C C 0.0033 0.0016 'International Tables Vol C Tables 4.2.6.8 and 6.1.1.4'
H H 0.0000 0.0000 'International Tables Vol C Tables 4.2.6.8 and 6.1.1.4'
N N 0.0061 0.0033 'International Tables Vol C Tables 4.2.6.8 and 6.1.1.4'
Br Br -0.2901 2.4595 'International Tables Vol C Tables 4.2.6.8 and 6.1.1.4'

loop_
_geom_angle_atom_site_label_1
_geom_angle_atom_site_label_2
_geom_angle_atom_site_label_3
_geom_angle_site_symmetry_3
_geom_angle
C2 C1 C6 . 121.3(4)
C2 C1 Br1 . 117.9(3)
C6 C1 Br1 . 120.9(3)
C3 C2 C1 . 120.4(4)
C3 C2 H2 . 119.8
C1 C2 H2 . 119.8
C2 C3 C4 . 120.1(5)
C2 C3 H3 . 119.9
C4 C3 H3 . 119.9
C5 C4 C3 . 118.9(5)
C5 C4 H4 . 120.6
C3 C4 H4 . 120.6
C6 C5 C4 . 122.3(4)
C6 C5 H5 . 118.9
C4 C5 H5 . 118.9
C5 C6 C1 . 117.0(4)
C5 C6 C7 . 120.0(4)
C1 C6 C7 . 123.0(4)
N1 C7 C6 . 120.6(4)
N1 C7 H7 . 119.7
C6 C7 H7 . 119.7
C7 N1 N1 3_666 111.6(5)

loop_
_geom_bond_atom_site_label_1
_geom_bond_atom_site_label_2
_geom_bond_site_symmetry_2
_geom_bond_distance
C1 C2 . 1.381(7)
C1 C6 . 1.410(5)
C1 Br1 . 1.901(5)
C2 C3 . 1.362(8)
C2 H2 . 0.9300
C3 C4 . 1.396(7)
C3 H3 . 0.9300
C4 C5 . 1.391(7)
C4 H4 . 0.9300
C5 C6 . 1.378(7)
C5 H5 . 0.9300
C6 C7 . 1.452(6)
C7 N1 . 1.271(5)
C7 H7 . 0.9300
N1 N1 3_666 1.425(8)

loop_
_geom_hbond_atom_site_label_D
_geom_hbond_atom_site_label_H
_geom_hbond_atom_site_label_A
_geom_hbond_distance_DH
_geom_hbond_distance_HA
_geom_hbond_distance_DA
_geom_hbond_angle_DHA
C7 H7 Br1 0.93 2.79 3.203(4) 108.3
